data_2219149
loop_
_publ_author_name
'Gowda, B. Thimme'
'Foro, Sabine'
'Sowmya, B. P.'
'Nirmala, P. G.'
'Fuess, Hartmut'

_publ_section_title
;
 2,2,2-Trimethyl-<i>N</i>-(phenylsulfonyl)acetamide
;
_journal_coeditor_code RZ2222
_journal_issue 8
_journal_name_full 'Acta Crystallographica Section E'
_journal_page_first o1410
_journal_paper_doi 10.1107/S1600536808019983
_journal_volume 64
_journal_year 2008
_chemical_formula_iupac 'C11 H15 N O3 S'
_chemical_formula_moiety 'C11 H15 N O3 S'
_chemical_formula_sum 'C11 H15 N O3 S'
_chemical_formula_weight 241.30
_chemical_name_systematic
;
2,2,2-Trimethyl-<i>N</i>-(phenylsulfonyl)acetamide
;
_space_group_IT_number 14
_symmetry_cell_setting monoclinic
_symmetry_space_group_name_Hall '-P 2ybc'
_symmetry_space_group_name_H-M 'P 1 21/c 1'
_atom_sites_solution_hydrogens geom
_atom_sites_solution_primary direct
_atom_sites_solution_secondary difmap
_audit_creation_method SHELXL-97
_cell_angle_alpha 90.00
_cell_angle_beta 103.117(6)
_cell_angle_gamma 90.00
_cell_formula_units_Z 8
_cell_length_a 12.3045(9)
_cell_length_b 11.3016(7)
_cell_length_c 18.4660(10)
_cell_measurement_reflns_used 7426
_cell_measurement_temperature 299(2)
_cell_measurement_theta_max 27.96
_cell_measurement_theta_min 2.48
_cell_volume 2500.9(3)
_computing_cell_refinement
;
CrysAlis RED (Oxford Diffraction, 2007)
;
_computing_data_collection
;
CrysAlis CCD (Oxford Diffraction, 2007)
;
_computing_data_reduction
;
CrysAlis RED  (Oxford Diffraction, 2007)
;
_computing_molecular_graphics 'PLATON (Spek, 2003)'
_computing_publication_material 'SHELXL97 (Sheldrick, 2008)'
_computing_structure_refinement 'SHELXL97 (Sheldrick, 2008)'
_computing_structure_solution 'SHELXS97 (Sheldrick, 2008)'
_diffrn_ambient_temperature 299(2)
_diffrn_measured_fraction_theta_full 0.975
_diffrn_measured_fraction_theta_max 0.975
_diffrn_measurement_device_type 'Oxford Diffraction Xcalibur diffractometer with a Sapphire CCD detector'
_diffrn_measurement_method
;
Rotation method data acquisition using \w and \f
;
_diffrn_radiation_monochromator graphite
_diffrn_radiation_source 'fine-focus sealed tube'
_diffrn_radiation_type MoK\a
_diffrn_radiation_wavelength 0.71073
_diffrn_reflns_av_R_equivalents 0.0289
_diffrn_reflns_av_sigmaI/netI 0.0230
_diffrn_reflns_limit_h_max 15
_diffrn_reflns_limit_h_min -15
_diffrn_reflns_limit_k_max 13
_diffrn_reflns_limit_k_min -13
_diffrn_reflns_limit_l_max 22
_diffrn_reflns_limit_l_min -21
_diffrn_reflns_number 15589
_diffrn_reflns_theta_full 26.37
_diffrn_reflns_theta_max 26.37
_diffrn_reflns_theta_min 2.48
_diffrn_standards_decay_% 0
_exptl_absorpt_coefficient_mu 0.251
_exptl_absorpt_correction_T_max 0.9062
_exptl_absorpt_correction_T_min 0.8847
_exptl_absorpt_correction_type multi-scan
_exptl_absorpt_process_details '(CrysAlis RED; Oxford Diffraction, 2007)'
_exptl_crystal_colour colourless
_exptl_crystal_density_diffrn 1.282
_exptl_crystal_density_method 'not measured'
_exptl_crystal_description prism
_exptl_crystal_F_000 1024
_exptl_crystal_size_max 0.50
_exptl_crystal_size_mid 0.48
_exptl_crystal_size_min 0.40
_refine_diff_density_max 0.443
_refine_diff_density_min -0.401
_refine_ls_extinction_coef 0.100(4)
_refine_ls_extinction_expression Fc^*^=kFc[1+0.001xFc^2^\l^3^/sin(2\q)]^-1/4^
_refine_ls_extinction_method 'SHELXL97 (Sheldrick, 2008)'
_refine_ls_goodness_of_fit_ref 1.164
_refine_ls_hydrogen_treatment constr
_refine_ls_matrix_type full
_refine_ls_number_parameters 290
_refine_ls_number_reflns 4985
_refine_ls_number_restraints 0
_refine_ls_restrained_S_all 1.164
_refine_ls_R_factor_all 0.0799
_refine_ls_R_factor_gt 0.0511
_refine_ls_shift/su_max 0.002
_refine_ls_shift/su_mean 0.000
_refine_ls_structure_factor_coef Fsqd
_refine_ls_weighting_details 'calc w=1/[\s^2^(Fo^2^)+(0.0676P)^2^+1.8991P] where P=(Fo^2^+2Fc^2^)/3'
_refine_ls_weighting_scheme calc
_refine_ls_wR_factor_gt 0.1287
_refine_ls_wR_factor_ref 0.1671
_reflns_number_gt 3639
_reflns_number_total 4985
_reflns_threshold_expression I>2\s(I)
_cod_data_source_file rz2222.cif
_cod_data_source_block I
_cod_original_sg_symbol_H-M 'P 21/c'
_cod_database_code 2219149
_cod_database_fobs_code 2219149

loop_
_symmetry_equiv_pos_as_xyz
'x, y, z'
'-x, y+1/2, -z+1/2'
'-x, -y, -z'
'x, -y-1/2, z-1/2'

loop_
_atom_site_type_symbol
_atom_site_label
_atom_site_fract_x
_atom_site_fract_y
_atom_site_fract_z
_atom_site_U_iso_or_equiv
_atom_site_adp_type
_atom_site_calc_flag
_atom_site_refinement_flags
_atom_site_occupancy
C C1 0.6562(2) 0.7079(2) 0.00179(14) 0.0448(6) Uani d . 1
C C2 0.7702(3) 0.7222(3) 0.00846(18) 0.0580(8) Uani d . 1
H H2 0.8043 0.7948 0.0223 0.070 Uiso calc R 1
C C3 0.8318(3) 0.6267(3) -0.0058(2) 0.0693(9) Uani d . 1
H H3 0.9082 0.6350 -0.0015 0.083 Uiso calc R 1
C C4 0.7817(3) 0.5195(3) -0.02624(19) 0.0679(9) Uani d . 1
H H4 0.8244 0.4554 -0.0350 0.081 Uiso calc R 1
C C5 0.6688(3) 0.5067(3) -0.03380(18) 0.0624(8) Uani d . 1
H H5 0.6350 0.4344 -0.0486 0.075 Uiso calc R 1
C C6 0.6053(3) 0.6003(3) -0.01956(16) 0.0515(7) Uani d . 1
H H6 0.5289 0.5913 -0.0242 0.062 Uiso calc R 1
C C7 0.5886(2) 0.7797(2) 0.15920(15) 0.0440(6) Uani d . 1
C C8 0.6204(3) 0.8245(3) 0.23927(15) 0.0541(7) Uani d . 1
C C9 0.5795(4) 0.7357(4) 0.2886(2) 0.0894(13) Uani d . 1
H H9A 0.6138 0.6603 0.2849 0.107 Uiso calc R 1
H H9B 0.5000 0.7281 0.2730 0.107 Uiso calc R 1
H H9C 0.5990 0.7625 0.3393 0.107 Uiso calc R 1
C C10 0.5687(3) 0.9456(3) 0.24601(19) 0.0713(9) Uani d . 1
H H10A 0.4889 0.9399 0.2307 0.086 Uiso calc R 1
H H10B 0.5953 1.0013 0.2148 0.086 Uiso calc R 1
H H10C 0.5892 0.9718 0.2967 0.086 Uiso calc R 1
C C11 0.7482(3) 0.8339(4) 0.2623(2) 0.0856(12) Uani d . 1
H H11A 0.7740 0.8874 0.2295 0.103 Uiso calc R 1
H H11B 0.7805 0.7572 0.2596 0.103 Uiso calc R 1
H H11C 0.7698 0.8630 0.3124 0.103 Uiso calc R 1
N N1 0.6084(2) 0.8572(2) 0.10554(12) 0.0499(6) Uani d . 1
H H1N 0.6401 0.9236 0.1200 0.060 Uiso calc R 1
O O1 0.46068(17) 0.79593(19) -0.00518(12) 0.0590(6) Uani d . 1
O O2 0.6126(2) 0.93176(18) -0.01691(11) 0.0613(6) Uani d . 1
O O3 0.54943(18) 0.68328(17) 0.14170(11) 0.0541(5) Uani d . 1
S S1 0.57470(6) 0.82976(6) 0.01579(4) 0.0467(2) Uani d . 1
C C12 0.8299(2) 0.2840(2) 0.14176(14) 0.0476(6) Uani d . 1
C C13 0.9320(3) 0.3399(3) 0.15839(18) 0.0678(9) Uani d . 1
H H13 0.9972 0.2991 0.1572 0.081 Uiso calc R 1
C C14 0.9346(6) 0.4580(5) 0.1769(2) 0.1085(19) Uani d . 1
H H14 1.0028 0.4973 0.1888 0.130 Uiso calc R 1
C C15 0.8403(8) 0.5176(4) 0.1781(3) 0.120(2) Uani d . 1
H H15 0.8442 0.5975 0.1905 0.144 Uiso calc R 1
C C16 0.7397(5) 0.4626(4) 0.1615(2) 0.0985(16) Uani d . 1
H H16 0.6752 0.5051 0.1625 0.118 Uiso calc R 1
C C17 0.7324(3) 0.3431(3) 0.14311(17) 0.0657(9) Uani d . 1
H H17 0.6640 0.3042 0.1321 0.079 Uiso calc R 1
C C18 0.8663(2) 0.1631(3) -0.01406(16) 0.0531(7) Uani d . 1
C C19 0.8292(3) 0.1401(3) -0.09727(16) 0.0547(7) Uani d . 1
C C20 0.9144(4) 0.1923(4) -0.1351(2) 0.0894(13) Uani d . 1
H H20A 0.9856 0.1557 -0.1160 0.107 Uiso calc R 1
H H20B 0.9202 0.2759 -0.1258 0.107 Uiso calc R 1
H H20C 0.8918 0.1785 -0.1877 0.107 Uiso calc R 1
C C21 0.8234(4) 0.0072(4) -0.1109(2) 0.0822(11) Uani d . 1
H H21A 0.7707 -0.0273 -0.0859 0.099 Uiso calc R 1
H H21B 0.8957 -0.0271 -0.0921 0.099 Uiso calc R 1
H H21C 0.8002 -0.0079 -0.1633 0.099 Uiso calc R 1
C C22 0.7149(4) 0.1925(5) -0.1277(2) 0.0991(15) Uani d . 1
H H22A 0.7175 0.2764 -0.1193 0.119 Uiso calc R 1
H H22B 0.6622 0.1573 -0.1030 0.119 Uiso calc R 1
H H22C 0.6925 0.1771 -0.1801 0.119 Uiso calc R 1
N N2 0.7948(2) 0.1235(2) 0.02886(12) 0.0541(6) Uani d . 1
H H2N 0.7323 0.0925 0.0067 0.065 Uiso calc R 1
O O4 0.7261(2) 0.0845(2) 0.13953(12) 0.0719(7) Uani d . 1
O O5 0.9285(2) 0.0813(2) 0.15009(14) 0.0811(8) Uani d . 1
O O6 0.9519(2) 0.2109(3) 0.01479(13) 0.0823(8) Uani d . 1
S S2 0.82357(6) 0.13285(7) 0.12026(4) 0.0512(2) Uani d . 1

loop_
_atom_site_aniso_label
_atom_site_aniso_U_11
_atom_site_aniso_U_22
_atom_site_aniso_U_33
_atom_site_aniso_U_12
_atom_site_aniso_U_13
_atom_site_aniso_U_23
C1 0.0553(15) 0.0441(14) 0.0354(12) -0.0074(12) 0.0111(11) -0.0005(10)
C2 0.0561(17) 0.0525(17) 0.0625(18) -0.0116(14) 0.0070(14) 0.0000(14)
C3 0.0572(19) 0.076(2) 0.077(2) 0.0004(17) 0.0198(16) 0.0044(18)
C4 0.081(2) 0.061(2) 0.068(2) 0.0118(17) 0.0315(17) -0.0010(16)
C5 0.082(2) 0.0481(17) 0.0640(19) -0.0070(15) 0.0306(16) -0.0093(14)
C6 0.0598(17) 0.0494(16) 0.0481(15) -0.0122(13) 0.0184(12) -0.0038(12)
C7 0.0478(14) 0.0402(14) 0.0453(14) 0.0023(11) 0.0132(11) -0.0035(11)
C8 0.0719(19) 0.0524(16) 0.0370(14) -0.0026(14) 0.0103(13) -0.0038(12)
C9 0.144(4) 0.079(3) 0.0471(18) -0.019(3) 0.027(2) 0.0023(17)
C10 0.092(3) 0.067(2) 0.0593(19) 0.0040(19) 0.0272(18) -0.0160(16)
C11 0.082(3) 0.099(3) 0.064(2) 0.008(2) -0.0068(19) -0.011(2)
N1 0.0684(15) 0.0436(12) 0.0376(11) -0.0118(11) 0.0119(10) -0.0049(9)
O1 0.0524(12) 0.0616(13) 0.0582(12) 0.0000(10) 0.0025(9) -0.0063(10)
O2 0.0892(16) 0.0466(11) 0.0499(11) -0.0053(11) 0.0195(10) 0.0045(9)
O3 0.0697(13) 0.0420(11) 0.0520(11) -0.0059(9) 0.0165(9) -0.0025(8)
S1 0.0585(4) 0.0419(4) 0.0387(4) -0.0035(3) 0.0088(3) -0.0003(3)
C12 0.0596(17) 0.0470(15) 0.0345(13) -0.0036(12) 0.0071(11) -0.0018(11)
C13 0.077(2) 0.075(2) 0.0491(17) -0.0233(18) 0.0108(15) -0.0077(15)
C14 0.172(5) 0.084(3) 0.068(3) -0.066(4) 0.023(3) -0.021(2)
C15 0.244(8) 0.054(3) 0.064(3) -0.014(4) 0.039(4) -0.011(2)
C16 0.164(5) 0.078(3) 0.057(2) 0.056(3) 0.031(3) 0.005(2)
C17 0.077(2) 0.072(2) 0.0467(16) 0.0168(17) 0.0098(15) 0.0002(15)
C18 0.0506(16) 0.0640(18) 0.0474(16) -0.0065(14) 0.0164(12) -0.0095(13)
C19 0.0563(17) 0.0657(19) 0.0445(15) -0.0009(14) 0.0164(12) -0.0089(13)
C20 0.111(3) 0.112(3) 0.053(2) -0.033(3) 0.036(2) -0.012(2)
C21 0.114(3) 0.074(2) 0.068(2) -0.010(2) 0.040(2) -0.0204(18)
C22 0.085(3) 0.152(4) 0.056(2) 0.037(3) 0.0070(19) -0.008(2)
N2 0.0570(14) 0.0692(16) 0.0382(12) -0.0159(12) 0.0152(10) -0.0152(11)
O4 0.0986(18) 0.0684(15) 0.0565(13) -0.0316(13) 0.0338(12) -0.0093(11)
O5 0.0916(18) 0.0805(17) 0.0672(15) 0.0328(14) 0.0099(13) 0.0079(13)
O6 0.0625(14) 0.132(2) 0.0541(13) -0.0361(15) 0.0165(11) -0.0164(14)
S2 0.0652(5) 0.0477(4) 0.0410(4) -0.0019(3) 0.0130(3) -0.0016(3)

loop_
_atom_type_symbol
_atom_type_description
_atom_type_scat_dispersion_real
_atom_type_scat_dispersion_imag
_atom_type_scat_source
C C 0.0033 0.0016 'International Tables Vol C Tables 4.2.6.8 and 6.1.1.4'
H H 0.0000 0.0000 'International Tables Vol C Tables 4.2.6.8 and 6.1.1.4'
N N 0.0061 0.0033 'International Tables Vol C Tables 4.2.6.8 and 6.1.1.4'
O O 0.0106 0.0060 'International Tables Vol C Tables 4.2.6.8 and 6.1.1.4'
S S 0.1246 0.1234 'International Tables Vol C Tables 4.2.6.8 and 6.1.1.4'

loop_
_geom_angle_atom_site_label_1
_geom_angle_atom_site_label_2
_geom_angle_atom_site_label_3
_geom_angle
C6 C1 C2 120.7(3)
C6 C1 S1 119.6(2)
C2 C1 S1 119.6(2)
C3 C2 C1 118.7(3)
C3 C2 H2 120.7
C1 C2 H2 120.7
C4 C3 C2 120.8(3)
C4 C3 H3 119.6
C2 C3 H3 119.6
C5 C4 C3 120.1(3)
C5 C4 H4 119.9
C3 C4 H4 119.9
C4 C5 C6 120.4(3)
C4 C5 H5 119.8
C6 C5 H5 119.8
C5 C6 C1 119.4(3)
C5 C6 H6 120.3
C1 C6 H6 120.3
O3 C7 N1 120.3(2)
O3 C7 C8 123.9(3)
N1 C7 C8 115.8(2)
C9 C8 C10 110.1(3)
C9 C8 C7 108.4(3)
C10 C8 C7 110.9(2)
C9 C8 C11 109.7(3)
C10 C8 C11 109.6(3)
C7 C8 C11 108.2(3)
C8 C9 H9A 109.5
C8 C9 H9B 109.5
H9A C9 H9B 109.5
C8 C9 H9C 109.5
H9A C9 H9C 109.5
H9B C9 H9C 109.5
C8 C10 H10A 109.5
C8 C10 H10B 109.5
H10A C10 H10B 109.5
C8 C10 H10C 109.5
H10A C10 H10C 109.5
H10B C10 H10C 109.5
C8 C11 H11A 109.5
C8 C11 H11B 109.5
H11A C11 H11B 109.5
C8 C11 H11C 109.5
H11A C11 H11C 109.5
H11B C11 H11C 109.5
C7 N1 S1 123.86(19)
C7 N1 H1N 118.1
S1 N1 H1N 118.1
O1 S1 O2 119.96(14)
O1 S1 N1 109.45(13)
O2 S1 N1 104.02(12)
O1 S1 C1 108.08(13)
O2 S1 C1 108.55(13)
N1 S1 C1 105.93(12)
C13 C12 C17 121.9(3)
C13 C12 S2 119.3(3)
C17 C12 S2 118.8(2)
C14 C13 C12 118.0(4)
C14 C13 H13 121.0
C12 C13 H13 121.0
C15 C14 C13 121.2(5)
C15 C14 H14 119.4
C13 C14 H14 119.4
C14 C15 C16 120.9(4)
C14 C15 H15 119.6
C16 C15 H15 119.6
C15 C16 C17 120.3(5)
C15 C16 H16 119.9
C17 C16 H16 119.9
C12 C17 C16 117.8(4)
C12 C17 H17 121.1
C16 C17 H17 121.1
O6 C18 N2 120.0(3)
O6 C18 C19 124.0(3)
N2 C18 C19 116.0(2)
C20 C19 C22 111.2(4)
C20 C19 C21 108.7(3)
C22 C19 C21 108.7(3)
C20 C19 C18 108.7(3)
C22 C19 C18 110.4(3)
C21 C19 C18 109.1(3)
C19 C20 H20A 109.5
C19 C20 H20B 109.5
H20A C20 H20B 109.5
C19 C20 H20C 109.5
H20A C20 H20C 109.5
H20B C20 H20C 109.5
C19 C21 H21A 109.5
C19 C21 H21B 109.5
H21A C21 H21B 109.5
C19 C21 H21C 109.5
H21A C21 H21C 109.5
H21B C21 H21C 109.5
C19 C22 H22A 109.5
C19 C22 H22B 109.5
H22A C22 H22B 109.5
C19 C22 H22C 109.5
H22A C22 H22C 109.5
H22B C22 H22C 109.5
C18 N2 S2 123.3(2)
C18 N2 H2N 118.4
S2 N2 H2N 118.4
O5 S2 O4 119.27(17)
O5 S2 N2 109.80(14)
O4 S2 N2 103.43(13)
O5 S2 C12 108.93(16)
O4 S2 C12 108.21(14)
N2 S2 C12 106.43(13)

loop_
_geom_bond_atom_site_label_1
_geom_bond_atom_site_label_2
_geom_bond_distance
C1 C6 1.384(4)
C1 C2 1.389(4)
C1 S1 1.757(3)
C2 C3 1.378(5)
C2 H2 0.9300
C3 C4 1.373(5)
C3 H3 0.9300
C4 C5 1.372(5)
C4 H4 0.9300
C5 C6 1.375(4)
C5 H5 0.9300
C6 H6 0.9300
C7 O3 1.206(3)
C7 N1 1.384(3)
C7 C8 1.527(4)
C8 C9 1.516(5)
C8 C10 1.526(5)
C8 C11 1.536(5)
C9 H9A 0.9600
C9 H9B 0.9600
C9 H9C 0.9600
C10 H10A 0.9600
C10 H10B 0.9600
C10 H10C 0.9600
C11 H11A 0.9600
C11 H11B 0.9600
C11 H11C 0.9600
N1 S1 1.644(2)
N1 H1N 0.8600
O1 S1 1.421(2)
O2 S1 1.428(2)
C12 C13 1.377(4)
C12 C17 1.378(4)
C12 S2 1.752(3)
C13 C14 1.376(6)
C13 H13 0.9300
C14 C15 1.347(8)
C14 H14 0.9300
C15 C16 1.357(8)
C15 H15 0.9300
C16 C17 1.391(6)
C16 H16 0.9300
C17 H17 0.9300
C18 O6 1.195(4)
C18 N2 1.386(4)
C18 C19 1.523(4)
C19 C20 1.506(5)
C19 C22 1.512(5)
C19 C21 1.522(5)
C20 H20A 0.9600
C20 H20B 0.9600
C20 H20C 0.9600
C21 H21A 0.9600
C21 H21B 0.9600
C21 H21C 0.9600
C22 H22A 0.9600
C22 H22B 0.9600
C22 H22C 0.9600
N2 S2 1.647(2)
N2 H2N 0.8600
O4 S2 1.434(2)
O5 S2 1.410(2)

loop_
_geom_hbond_atom_site_label_D
_geom_hbond_atom_site_label_H
_geom_hbond_atom_site_label_A
_geom_hbond_site_symmetry_A
_geom_hbond_distance_DH
_geom_hbond_distance_HA
_geom_hbond_distance_DA
_geom_hbond_angle_DHA
N1 H1N O4 1_565 0.86 2.09 2.946(3) 170.9
N2 H2N O2 1_545 0.86 2.32 3.094(3) 150.6

loop_
_geom_torsion_atom_site_label_1
_geom_torsion_atom_site_label_2
_geom_torsion_atom_site_label_3
_geom_torsion_atom_site_label_4
_geom_torsion
C6 C1 C2 C3 -0.7(4)
S1 C1 C2 C3 -177.3(3)
C1 C2 C3 C4 0.1(5)
C2 C3 C4 C5 0.9(5)
C3 C4 C5 C6 -1.3(5)
C4 C5 C6 C1 0.6(5)
C2 C1 C6 C5 0.4(4)
S1 C1 C6 C5 177.0(2)
O3 C7 C8 C9 -7.8(4)
N1 C7 C8 C9 172.8(3)
O3 C7 C8 C10 -128.7(3)
N1 C7 C8 C10 51.9(4)
O3 C7 C8 C11 111.1(3)
N1 C7 C8 C11 -68.3(3)
O3 C7 N1 S1 3.8(4)
C8 C7 N1 S1 -176.8(2)
C7 N1 S1 O1 51.8(3)
C7 N1 S1 O2 -178.8(2)
C7 N1 S1 C1 -64.5(3)
C6 C1 S1 O1 -5.4(3)
C2 C1 S1 O1 171.3(2)
C6 C1 S1 O2 -136.9(2)
C2 C1 S1 O2 39.7(3)
C6 C1 S1 N1 111.9(2)
C2 C1 S1 N1 -71.5(3)
C17 C12 C13 C14 0.2(5)
S2 C12 C13 C14 -178.4(3)
C12 C13 C14 C15 -0.6(6)
C13 C14 C15 C16 0.4(7)
C14 C15 C16 C17 0.2(7)
C13 C12 C17 C16 0.4(5)
S2 C12 C17 C16 179.0(3)
C15 C16 C17 C12 -0.6(6)
O6 C18 C19 C20 -2.7(5)
N2 C18 C19 C20 178.1(3)
O6 C18 C19 C22 -124.9(4)
N2 C18 C19 C22 56.0(4)
O6 C18 C19 C21 115.7(4)
N2 C18 C19 C21 -63.4(4)
O6 C18 N2 S2 -2.9(5)
C19 C18 N2 S2 176.2(2)
C18 N2 S2 O5 -53.0(3)
C18 N2 S2 O4 178.7(3)
C18 N2 S2 C12 64.7(3)
C13 C12 S2 O5 22.0(3)
C17 C12 S2 O5 -156.6(2)
C13 C12 S2 O4 153.0(2)
C17 C12 S2 O4 -25.5(3)
C13 C12 S2 N2 -96.4(2)
C17 C12 S2 N2 85.1(2)

loop_
_cod_related_entry_id
_cod_related_entry_database
_cod_related_entry_code
1 ChemSpider 615229
